data_7059328
loop_
_publ_author_name
'Kundu, Arijit'
'Bhattacharyya, Bhaswati'
'Dhara, Kaliprasanna'
'Paul, Subhabrata'
'Majumder, Indira'
'Kundu, Rita'

_publ_section_title
;
 An unorthodox metal-free synthesis of dihydro-6H-quinoline-5-ones in
 ethanol/water using a non-nucleophilic base and their cytotoxic studies
 on human cancer cell line
;
_journal_issue 12
_journal_name_full 'New Journal of Chemistry'
_journal_page_first 4898
_journal_page_last 4906
_journal_paper_doi 10.1039/C9NJ06346C
_journal_volume 44
_journal_year 2020
_chemical_formula_moiety 'C25 H28 O4'
_chemical_formula_sum 'C25 H28 O4'
_chemical_formula_weight 392.47
_space_group_IT_number 14
_space_group_name_Hall '-P 2yn'
_space_group_name_H-M_alt 'P 1 21/n 1'
_symmetry_cell_setting monoclinic
_symmetry_space_group_name_H-M 'P 1 21/n 1'
_atom_sites_solution_hydrogens geom
_atom_sites_solution_primary direct
_atom_sites_solution_secondary difmap
_audit_creation_method SHELXL-97
_audit_update_record
;
2017-04-07 deposited with the CCDC.	2020-02-17 downloaded from the CCDC.
;
_cell_angle_alpha 90.00
_cell_angle_beta 98.713(2)
_cell_angle_gamma 90.00
_cell_formula_units_Z 4
_cell_length_a 9.9860(6)
_cell_length_b 11.5723(7)
_cell_length_c 18.8463(11)
_cell_measurement_reflns_used 9976
_cell_measurement_temperature 296(2)
_cell_measurement_theta_max 30.77
_cell_measurement_theta_min 2.48
_cell_volume 2152.8(2)
_computing_cell_refinement 'Bruker SAINT'
_computing_data_collection 'Bruker APEX2'
_computing_data_reduction 'Bruker SAINT'
_computing_molecular_graphics 'Bruker SHELXTL'
_computing_publication_material 'Bruker SHELXTL'
_computing_structure_refinement 'SHELXL-97 (Sheldrick, 2008)'
_computing_structure_solution 'SHELXS-97 (Sheldrick, 2008)'
_diffrn_ambient_temperature 296(2)
_diffrn_measured_fraction_theta_full 0.988
_diffrn_measured_fraction_theta_max 0.988
_diffrn_measurement_device_type 'Bruker APEX-II CCD'
_diffrn_measurement_method '\f and \w scans'
_diffrn_radiation_monochromator graphite
_diffrn_radiation_source 'fine-focus sealed tube'
_diffrn_radiation_type MoK\a
_diffrn_radiation_wavelength 0.71073
_diffrn_reflns_av_R_equivalents 0.0274
_diffrn_reflns_av_sigmaI/netI 0.0238
_diffrn_reflns_limit_h_max 13
_diffrn_reflns_limit_h_min -14
_diffrn_reflns_limit_k_max 14
_diffrn_reflns_limit_k_min -16
_diffrn_reflns_limit_l_max 27
_diffrn_reflns_limit_l_min -27
_diffrn_reflns_number 36071
_diffrn_reflns_theta_full 31.17
_diffrn_reflns_theta_max 31.17
_diffrn_reflns_theta_min 2.07
_exptl_absorpt_coefficient_mu 0.081
_exptl_absorpt_correction_T_max 0.9904
_exptl_absorpt_correction_T_min 0.9872
_exptl_absorpt_correction_type integration
_exptl_absorpt_process_details SADABS
_exptl_crystal_colour white
_exptl_crystal_density_diffrn 1.211
_exptl_crystal_density_method 'not measured'
_exptl_crystal_description rectrangular
_exptl_crystal_F_000 840
_exptl_crystal_size_max 0.16
_exptl_crystal_size_mid 0.14
_exptl_crystal_size_min 0.12
_refine_diff_density_max 0.259
_refine_diff_density_min -0.194
_refine_diff_density_rms 0.048
_refine_ls_extinction_method none
_refine_ls_goodness_of_fit_ref 1.029
_refine_ls_hydrogen_treatment mixed
_refine_ls_matrix_type full
_refine_ls_number_parameters 266
_refine_ls_number_reflns 6888
_refine_ls_number_restraints 0
_refine_ls_restrained_S_all 1.029
_refine_ls_R_factor_all 0.0728
_refine_ls_R_factor_gt 0.0493
_refine_ls_shift/su_max 0.001
_refine_ls_shift/su_mean 0.000
_refine_ls_structure_factor_coef Fsqd
_refine_ls_weighting_details 'calc w=1/[\s^2^(Fo^2^)+(0.0804P)^2^+0.2533P] where P=(Fo^2^+2Fc^2^)/3'
_refine_ls_weighting_scheme calc
_refine_ls_wR_factor_gt 0.1354
_refine_ls_wR_factor_ref 0.1525
_reflns_number_gt 4850
_reflns_number_total 6888
_reflns_threshold_expression >2sigma(I)
_cod_data_source_file c9nj06346c2.cif
_cod_data_source_block appyr1_0m
_cod_depositor_comments
;
The following automatic conversions were performed:

data item '_symmetry_cell_setting' value 'Monoclinic' was changed to
'monoclinic' in accordance with the
/home/data/users/saulius/crontab/automatic-downloads/rss-feeds/RSC/lib/dictionaries/cif_core.dic
dictionary named 'cif_core.dic' version 2.4.2 last updated on
2011-04-26.

Automatic conversion script
Id: cif_fix_values 7556 2019-12-06 15:28:31Z antanas 

 Adding full bibliography for 7059327--7059328.cif.

 Adding full bibliography for 7059327--7059328.cif.
;
_cod_original_sg_symbol_H-M 'P2(1)/n  '
_cod_database_code 7059328

loop_
_symmetry_equiv_pos_as_xyz
'x, y, z'
'-x+1/2, y+1/2, -z+1/2'
'-x, -y, -z'
'x-1/2, -y-1/2, z-1/2'

loop_
_atom_site_label
_atom_site_type_symbol
_atom_site_fract_x
_atom_site_fract_y
_atom_site_fract_z
_atom_site_U_iso_or_equiv
_atom_site_adp_type
_atom_site_occupancy
_atom_site_symmetry_multiplicity
_atom_site_calc_flag
_atom_site_refinement_flags
_atom_site_disorder_assembly
_atom_site_disorder_group
O1 O 0.37185(10) 0.88082(9) 0.84320(5) 0.0570(3) Uani 1 1 d . . .
O2 O 0.55798(8) 0.74875(7) 1.07384(4) 0.0412(2) Uani 1 1 d . . .
O3 O 0.82478(10) 1.04121(8) 0.99152(5) 0.0532(2) Uani 1 1 d . . .
O4 O 0.71326(11) 0.66317(8) 0.94259(5) 0.0573(3) Uani 1 1 d . . .
C1 C 0.93500(17) 0.60543(17) 0.72604(9) 0.0724(5) Uani 1 1 d . . .
H1 H 0.9775 0.5773 0.6890 0.087 Uiso 1 1 calc R . .
C2 C 0.89173(16) 0.53028(15) 0.77397(8) 0.0642(4) Uani 1 1 d . . .
H2 H 0.9061 0.4514 0.7697 0.077 Uiso 1 1 calc R . .
C3 C 0.82680(14) 0.57133(12) 0.82870(7) 0.0509(3) Uani 1 1 d . . .
H3 H 0.7974 0.5198 0.8609 0.061 Uiso 1 1 calc R . .
C4 C 0.80521(11) 0.68938(11) 0.83577(6) 0.0405(3) Uani 1 1 d . . .
C5 C 0.73205(11) 0.72929(10) 0.89510(6) 0.0390(2) Uani 1 1 d . . .
C6 C 0.68029(12) 0.85176(10) 0.89162(6) 0.0401(2) Uani 1 1 d . . .
H6A H 0.6214 0.8621 0.8462 0.048 Uiso 1 1 calc R . .
H6B H 0.7569 0.9033 0.8917 0.048 Uiso 1 1 calc R . .
C7 C 0.60236(11) 0.88941(9) 0.95221(5) 0.0345(2) Uani 1 1 d . . .
H7 H 0.5721 0.9691 0.9421 0.041 Uiso 1 1 calc R . .
C8 C 0.47766(11) 0.81722(9) 0.95590(5) 0.0349(2) Uani 1 1 d . . .
C9 C 0.36687(12) 0.81788(10) 0.89486(6) 0.0418(3) Uani 1 1 d . . .
C10 C 0.24513(13) 0.74220(11) 0.89869(7) 0.0486(3) Uani 1 1 d . . .
H10A H 0.2100 0.7162 0.8505 0.058 Uiso 1 1 calc R . .
H10B H 0.1754 0.7889 0.9153 0.058 Uiso 1 1 calc R . .
C11 C 0.27062(12) 0.63613(10) 0.94733(6) 0.0423(3) Uani 1 1 d . . .
C12 C 0.35605(16) 0.54697(12) 0.91477(8) 0.0576(3) Uani 1 1 d . . .
H12A H 0.3107 0.5248 0.8682 0.086 Uiso 1 1 calc R . .
H12B H 0.3685 0.4802 0.9453 0.086 Uiso 1 1 calc R . .
H12C H 0.4427 0.5798 0.9104 0.086 Uiso 1 1 calc R . .
C13 C 0.13591(14) 0.58066(14) 0.95769(9) 0.0598(4) Uani 1 1 d . . .
H13A H 0.0908 0.5523 0.9124 0.090 Uiso 1 1 calc R . .
H13B H 0.0798 0.6372 0.9761 0.090 Uiso 1 1 calc R . .
H13C H 0.1526 0.5177 0.9910 0.090 Uiso 1 1 calc R . .
C14 C 0.46282(11) 0.75258(10) 1.01292(5) 0.0355(2) Uani 1 1 d . . .
C15 C 0.66856(11) 0.82053(10) 1.07814(6) 0.0357(2) Uani 1 1 d . . .
C16 C 0.69137(10) 0.88959(9) 1.02430(5) 0.0344(2) Uani 1 1 d . . .
C17 C 0.80679(11) 0.96898(10) 1.03666(6) 0.0399(2) Uani 1 1 d . . .
C18 C 0.90018(12) 0.96292(11) 1.10746(7) 0.0476(3) Uani 1 1 d . . .
H18A H 0.8731 1.0218 1.1391 0.057 Uiso 1 1 calc R . .
H18B H 0.9914 0.9812 1.0992 0.057 Uiso 1 1 calc R . .
C19 C 0.90293(12) 0.84632(11) 1.14567(7) 0.0450(3) Uani 1 1 d . . .
C20 C 0.97206(17) 0.75626(14) 1.10430(10) 0.0677(4) Uani 1 1 d . . .
H20A H 1.0637 0.7797 1.1024 0.102 Uiso 1 1 calc R . .
H20B H 0.9238 0.7496 1.0564 0.102 Uiso 1 1 calc R . .
H20C H 0.9722 0.6829 1.1281 0.102 Uiso 1 1 calc R . .
C21 C 0.75643(13) 0.81124(13) 1.14934(6) 0.0486(3) Uani 1 1 d . . .
H21A H 0.7549 0.7322 1.1664 0.058 Uiso 1 1 calc R . .
H21B H 0.7203 0.8604 1.1836 0.058 Uiso 1 1 calc R . .
C22 C 0.97986(16) 0.85867(17) 1.22177(8) 0.0704(4) Uani 1 1 d . . .
H22A H 0.9797 0.7860 1.2463 0.106 Uiso 1 1 calc R . .
H22B H 0.9367 0.9162 1.2472 0.106 Uiso 1 1 calc R . .
H22C H 1.0716 0.8815 1.2196 0.106 Uiso 1 1 calc R . .
C23 C 0.91578(18) 0.72229(18) 0.73261(9) 0.0731(5) Uani 1 1 d . . .
H23 H 0.9462 0.7731 0.7003 0.088 Uiso 1 1 calc R . .
C24 C 0.85082(15) 0.76462(14) 0.78756(7) 0.0559(3) Uani 1 1 d . . .
H24 H 0.8380 0.8438 0.7919 0.067 Uiso 1 1 calc R . .
C25 C 0.34450(12) 0.67716(11) 1.02006(6) 0.0434(3) Uani 1 1 d . . .
H25A H 0.2816 0.7195 1.0448 0.052 Uiso 1 1 calc R . .
H25B H 0.3755 0.6104 1.0491 0.052 Uiso 1 1 calc R . .

loop_
_atom_site_aniso_label
_atom_site_aniso_U_11
_atom_site_aniso_U_22
_atom_site_aniso_U_33
_atom_site_aniso_U_23
_atom_site_aniso_U_13
_atom_site_aniso_U_12
O1 0.0602(6) 0.0608(6) 0.0466(5) 0.0153(4) -0.0028(4) 0.0043(4)
O2 0.0369(4) 0.0538(5) 0.0325(4) 0.0058(3) 0.0038(3) -0.0080(3)
O3 0.0541(5) 0.0467(5) 0.0602(5) 0.0097(4) 0.0128(4) -0.0071(4)
O4 0.0780(7) 0.0492(5) 0.0502(5) 0.0123(4) 0.0269(5) 0.0195(5)
C1 0.0630(9) 0.0993(13) 0.0588(9) -0.0328(9) 0.0219(7) 0.0032(9)
C2 0.0668(9) 0.0708(10) 0.0532(8) -0.0255(7) 0.0028(6) 0.0178(7)
C3 0.0548(7) 0.0553(7) 0.0408(6) -0.0089(5) 0.0011(5) 0.0117(6)
C4 0.0331(5) 0.0533(7) 0.0346(5) -0.0069(5) 0.0036(4) 0.0046(5)
C5 0.0391(6) 0.0447(6) 0.0341(5) 0.0006(4) 0.0083(4) 0.0060(5)
C6 0.0476(6) 0.0412(6) 0.0338(5) 0.0047(4) 0.0137(4) 0.0058(5)
C7 0.0384(5) 0.0329(5) 0.0332(5) 0.0027(4) 0.0091(4) 0.0055(4)
C8 0.0346(5) 0.0354(5) 0.0347(5) -0.0009(4) 0.0053(4) 0.0051(4)
C9 0.0447(6) 0.0388(6) 0.0400(5) -0.0001(4) 0.0007(4) 0.0095(5)
C10 0.0454(7) 0.0431(6) 0.0523(7) 0.0013(5) -0.0093(5) 0.0029(5)
C11 0.0389(6) 0.0390(6) 0.0472(6) -0.0015(5) 0.0004(4) 0.0000(5)
C12 0.0639(9) 0.0420(7) 0.0668(8) -0.0077(6) 0.0099(7) 0.0064(6)
C13 0.0430(7) 0.0612(8) 0.0714(9) 0.0007(7) -0.0032(6) -0.0106(6)
C14 0.0323(5) 0.0411(6) 0.0334(5) -0.0018(4) 0.0053(4) 0.0022(4)
C15 0.0316(5) 0.0411(6) 0.0353(5) -0.0011(4) 0.0078(4) 0.0000(4)
C16 0.0329(5) 0.0361(5) 0.0353(5) -0.0015(4) 0.0089(4) 0.0032(4)
C17 0.0375(6) 0.0365(6) 0.0473(6) -0.0006(4) 0.0118(4) 0.0014(4)
C18 0.0392(6) 0.0452(7) 0.0567(7) -0.0008(5) 0.0020(5) -0.0046(5)
C19 0.0351(6) 0.0518(7) 0.0466(6) 0.0030(5) 0.0016(4) 0.0011(5)
C20 0.0569(9) 0.0621(9) 0.0835(11) 0.0019(8) 0.0086(7) 0.0211(7)
C21 0.0423(6) 0.0670(8) 0.0353(5) 0.0066(5) 0.0021(4) -0.0080(6)
C22 0.0540(8) 0.0914(12) 0.0586(8) 0.0096(8) -0.0142(6) -0.0107(8)
C23 0.0752(11) 0.0925(13) 0.0603(9) -0.0144(8) 0.0379(8) -0.0116(9)
C24 0.0574(8) 0.0622(8) 0.0530(7) -0.0090(6) 0.0248(6) -0.0041(6)
C25 0.0368(6) 0.0522(7) 0.0415(6) 0.0017(5) 0.0070(4) -0.0049(5)

loop_
_atom_type_symbol
_atom_type_description
_atom_type_scat_dispersion_real
_atom_type_scat_dispersion_imag
_atom_type_scat_source
C C 0.0033 0.0016 'International Tables Vol C Tables 4.2.6.8 and 6.1.1.4'
H H 0.0000 0.0000 'International Tables Vol C Tables 4.2.6.8 and 6.1.1.4'
O O 0.0106 0.0060 'International Tables Vol C Tables 4.2.6.8 and 6.1.1.4'

loop_
_geom_angle_atom_site_label_1
_geom_angle_atom_site_label_2
_geom_angle_atom_site_label_3
_geom_angle
_geom_angle_site_symmetry_1
_geom_angle_site_symmetry_3
_geom_angle_publ_flag
C15 O2 C14 118.48(8) . . ?
C2 C1 C23 120.20(14) . . ?
C2 C1 H1 119.9 . . ?
C23 C1 H1 119.9 . . ?
C1 C2 C3 120.27(15) . . ?
C1 C2 H2 119.9 . . ?
C3 C2 H2 119.9 . . ?
C2 C3 C4 120.35(14) . . ?
C2 C3 H3 119.8 . . ?
C4 C3 H3 119.8 . . ?
C24 C4 C3 118.89(11) . . ?
C24 C4 C5 122.82(11) . . ?
C3 C4 C5 118.29(11) . . ?
O4 C5 C4 120.23(11) . . ?
O4 C5 C6 122.33(10) . . ?
C4 C5 C6 117.41(10) . . ?
C5 C6 C7 116.28(9) . . ?
C5 C6 H6A 108.2 . . ?
C7 C6 H6A 108.2 . . ?
C5 C6 H6B 108.2 . . ?
C7 C6 H6B 108.2 . . ?
H6A C6 H6B 107.4 . . ?
C16 C7 C8 109.71(8) . . ?
C16 C7 C6 111.96(9) . . ?
C8 C7 C6 113.01(9) . . ?
C16 C7 H7 107.3 . . ?
C8 C7 H7 107.3 . . ?
C6 C7 H7 107.3 . . ?
C14 C8 C9 118.05(10) . . ?
C14 C8 C7 122.66(9) . . ?
C9 C8 C7 119.29(9) . . ?
O1 C9 C8 120.63(11) . . ?
O1 C9 C10 120.93(10) . . ?
C8 C9 C10 118.41(10) . . ?
C9 C10 C11 115.61(9) . . ?
C9 C10 H10A 108.4 . . ?
C11 C10 H10A 108.4 . . ?
C9 C10 H10B 108.4 . . ?
C11 C10 H10B 108.4 . . ?
H10A C10 H10B 107.4 . . ?
C12 C11 C13 108.89(11) . . ?
C12 C11 C10 110.73(11) . . ?
C13 C11 C10 110.09(10) . . ?
C12 C11 C25 110.30(10) . . ?
C13 C11 C25 109.27(11) . . ?
C10 C11 C25 107.55(10) . . ?
C11 C12 H12A 109.5 . . ?
C11 C12 H12B 109.5 . . ?
H12A C12 H12B 109.5 . . ?
C11 C12 H12C 109.5 . . ?
H12A C12 H12C 109.5 . . ?
H12B C12 H12C 109.5 . . ?
C11 C13 H13A 109.5 . . ?
C11 C13 H13B 109.5 . . ?
H13A C13 H13B 109.5 . . ?
C11 C13 H13C 109.5 . . ?
H13A C13 H13C 109.5 . . ?
H13B C13 H13C 109.5 . . ?
C8 C14 O2 122.86(10) . . ?
C8 C14 C25 125.88(10) . . ?
O2 C14 C25 111.25(9) . . ?
C16 C15 O2 122.96(9) . . ?
C16 C15 C21 125.50(10) . . ?
O2 C15 C21 111.55(9) . . ?
C15 C16 C17 118.32(10) . . ?
C15 C16 C7 122.55(10) . . ?
C17 C16 C7 119.13(9) . . ?
O3 C17 C16 120.80(11) . . ?
O3 C17 C18 120.64(11) . . ?
C16 C17 C18 118.52(10) . . ?
C17 C18 C19 114.98(10) . . ?
C17 C18 H18A 108.5 . . ?
C19 C18 H18A 108.5 . . ?
C17 C18 H18B 108.5 . . ?
C19 C18 H18B 108.5 . . ?
H18A C18 H18B 107.5 . . ?
C20 C19 C22 109.94(12) . . ?
C20 C19 C18 109.83(12) . . ?
C22 C19 C18 109.30(12) . . ?
C20 C19 C21 110.56(12) . . ?
C22 C19 C21 109.31(11) . . ?
C18 C19 C21 107.86(10) . . ?
C19 C20 H20A 109.5 . . ?
C19 C20 H20B 109.5 . . ?
H20A C20 H20B 109.5 . . ?
C19 C20 H20C 109.5 . . ?
H20A C20 H20C 109.5 . . ?
H20B C20 H20C 109.5 . . ?
C15 C21 C19 112.11(10) . . ?
C15 C21 H21A 109.2 . . ?
C19 C21 H21A 109.2 . . ?
C15 C21 H21B 109.2 . . ?
C19 C21 H21B 109.2 . . ?
H21A C21 H21B 107.9 . . ?
C19 C22 H22A 109.5 . . ?
C19 C22 H22B 109.5 . . ?
H22A C22 H22B 109.5 . . ?
C19 C22 H22C 109.5 . . ?
H22A C22 H22C 109.5 . . ?
H22B C22 H22C 109.5 . . ?
C1 C23 C24 120.04(16) . . ?
C1 C23 H23 120.0 . . ?
C24 C23 H23 120.0 . . ?
C4 C24 C23 120.25(15) . . ?
C4 C24 H24 119.9 . . ?
C23 C24 H24 119.9 . . ?
C14 C25 C11 112.45(10) . . ?
C14 C25 H25A 109.1 . . ?
C11 C25 H25A 109.1 . . ?
C14 C25 H25B 109.1 . . ?
C11 C25 H25B 109.1 . . ?
H25A C25 H25B 107.8 . . ?

loop_
_geom_bond_atom_site_label_1
_geom_bond_atom_site_label_2
_geom_bond_distance
_geom_bond_site_symmetry_2
_geom_bond_publ_flag
O1 C9 1.2230(15) . ?
O2 C15 1.3743(13) . ?
O2 C14 1.3758(12) . ?
O3 C17 1.2252(14) . ?
O4 C5 1.2137(14) . ?
C1 C2 1.370(3) . ?
C1 C23 1.374(3) . ?
C1 H1 0.9300 . ?
C2 C3 1.3828(19) . ?
C2 H2 0.9300 . ?
C3 C4 1.3926(19) . ?
C3 H3 0.9300 . ?
C4 C24 1.3844(19) . ?
C4 C5 1.4983(15) . ?
C5 C6 1.5066(16) . ?
C6 C7 1.5390(15) . ?
C6 H6A 0.9700 . ?
C6 H6B 0.9700 . ?
C7 C16 1.5067(14) . ?
C7 C8 1.5098(15) . ?
C7 H7 0.9800 . ?
C8 C14 1.3360(15) . ?
C8 C9 1.4702(15) . ?
C9 C10 1.5088(18) . ?
C10 C11 1.5301(17) . ?
C10 H10A 0.9700 . ?
C10 H10B 0.9700 . ?
C11 C12 1.5257(18) . ?
C11 C13 1.5294(18) . ?
C11 C25 1.5303(16) . ?
C12 H12A 0.9600 . ?
C12 H12B 0.9600 . ?
C12 H12C 0.9600 . ?
C13 H13A 0.9600 . ?
C13 H13B 0.9600 . ?
C13 H13C 0.9600 . ?
C14 C25 1.4912(16) . ?
C15 C16 1.3380(15) . ?
C15 C21 1.4919(15) . ?
C16 C17 1.4647(16) . ?
C17 C18 1.5092(17) . ?
C18 C19 1.5278(18) . ?
C18 H18A 0.9700 . ?
C18 H18B 0.9700 . ?
C19 C20 1.528(2) . ?
C19 C22 1.5277(18) . ?
C19 C21 1.5298(17) . ?
C20 H20A 0.9600 . ?
C20 H20B 0.9600 . ?
C20 H20C 0.9600 . ?
C21 H21A 0.9700 . ?
C21 H21B 0.9700 . ?
C22 H22A 0.9600 . ?
C22 H22B 0.9600 . ?
C22 H22C 0.9600 . ?
C23 C24 1.3917(19) . ?
C23 H23 0.9300 . ?
C24 H24 0.9300 . ?
C25 H25A 0.9700 . ?
C25 H25B 0.9700 . ?
